data_7111017
loop_
_publ_author_name
'Straub, Bernd F.'
'Rominger, Frank'
'Hofmann, Peter'

_publ_section_title
;
 A neutral dicopper(iii) bis(\m-oxo) complex from a copper(i) ethylene
 iminophosphanamide and O2
;
_journal_issue 17
_journal_name_full 'Chemical Communications'
_journal_page_first 1611
_journal_paper_doi 10.1039/b004173o
_journal_year 2000
_chemical_formula_sum 'C28 H72 Cu2 N4 O2 P2 Si4'
_chemical_formula_weight 798.28
_chemical_name_systematic
;

 ?

;
_space_group_IT_number 15
_symmetry_cell_setting monoclinic
_symmetry_space_group_name_Hall '-C 2yc'
_symmetry_space_group_name_H-M 'C 1 2/c 1'
_atom_sites_solution_hydrogens geom
_atom_sites_solution_primary direct
_atom_sites_solution_secondary difmap
_audit_creation_method SHELXL-97
_cell_angle_alpha 90.00
_cell_angle_beta 126.6040(10)
_cell_angle_gamma 90.00
_cell_formula_units_Z 4
_cell_length_a 28.4009(7)
_cell_length_b 11.2930(3)
_cell_length_c 16.9370(5)
_cell_measurement_temperature 200(2)
_cell_volume 4360.9(2)
_computing_cell_refinement 'Bruker SMART'
_computing_data_collection 'Bruker SMART'
_computing_data_reduction 'Bruker SHELXTL'
_computing_molecular_graphics 'Bruker SHELXTL'
_computing_publication_material 'Bruker SHELXTL'
_computing_structure_refinement 'SHELXL-97 (Sheldrick, 1997)'
_computing_structure_solution 'SHELXS-97 (Sheldrick, 1990)'
_diffrn_ambient_temperature 200(2)
_diffrn_measured_fraction_theta_full 1.000
_diffrn_measured_fraction_theta_max 1.000
_diffrn_measurement_device_type 'CCD area detector'
_diffrn_measurement_method 'phi and omega scans'
_diffrn_radiation_monochromator graphite
_diffrn_radiation_source 'fine-focus sealed tube'
_diffrn_radiation_type MoK\a
_diffrn_radiation_wavelength 0.71073
_diffrn_reflns_av_R_equivalents 0.0629
_diffrn_reflns_av_sigmaI/netI 0.0572
_diffrn_reflns_limit_h_max 36
_diffrn_reflns_limit_h_min -36
_diffrn_reflns_limit_k_max 14
_diffrn_reflns_limit_k_min -14
_diffrn_reflns_limit_l_max 21
_diffrn_reflns_limit_l_min -21
_diffrn_reflns_number 21976
_diffrn_reflns_theta_full 27.46
_diffrn_reflns_theta_max 27.46
_diffrn_reflns_theta_min 2.01
_exptl_absorpt_coefficient_mu 1.186
_exptl_absorpt_correction_T_max .88
_exptl_absorpt_correction_T_min .73
_exptl_absorpt_correction_type multi-scan
_exptl_absorpt_process_details 'Blessing, Acta Cryst. (1995) A51 33-38.'
_exptl_crystal_colour brown
_exptl_crystal_density_diffrn 1.216
_exptl_crystal_density_method 'not measured'
_exptl_crystal_description needle
_exptl_crystal_F_000 1712
_exptl_crystal_size_max .36
_exptl_crystal_size_mid .20
_exptl_crystal_size_min .08
_refine_diff_density_max 0.924
_refine_diff_density_min -0.638
_refine_diff_density_rms 0.080
_refine_ls_extinction_method none
_refine_ls_goodness_of_fit_ref 1.024
_refine_ls_hydrogen_treatment mixed
_refine_ls_matrix_type full
_refine_ls_number_parameters 203
_refine_ls_number_reflns 4991
_refine_ls_number_restraints 0
_refine_ls_restrained_S_all 1.024
_refine_ls_R_factor_all 0.1108
_refine_ls_R_factor_gt 0.0583
_refine_ls_shift/su_max 0.056
_refine_ls_shift/su_mean 0.002
_refine_ls_structure_factor_coef Fsqd
_refine_ls_weighting_details 'calc w=1/[\s^2^(Fo^2^)+(0.0571P)^2^+19.9415P] where P=(Fo^2^+2Fc^2^)/3'
_refine_ls_weighting_scheme calc
_refine_ls_wR_factor_gt 0.1403
_refine_ls_wR_factor_ref 0.1638
_reflns_number_gt 2992
_reflns_number_total 4991
_reflns_threshold_expression >2sigma(I)
_cod_data_source_file b004173osup1.cif
_cod_data_source_block bs20
_cod_depositor_comments
;
The following automatic conversions were performed:

'_symmetry_cell_setting' value 'Monoclinic' changed to 'monoclinic'
according to /home/saulius/struct/CIF-dictionaries/cif_core.dic
dictionary named 'cif_core.dic' version 2.4.2 from 2011-04-26.

Automatic conversion script
Id: cif_fix_values 1891 2012-01-12 08:04:46Z andrius 
;
_cod_original_sg_symbol_H-M C2/c
_cod_database_code 7111017

loop_
_symmetry_equiv_pos_as_xyz
'x, y, z'
'-x, y, -z+1/2'
'x+1/2, y+1/2, z'
'-x+1/2, y+1/2, -z+1/2'
'-x, -y, -z'
'x, -y, z-1/2'
'-x+1/2, -y+1/2, -z'
'x+1/2, -y+1/2, z-1/2'

loop_
_atom_site_label
_atom_site_type_symbol
_atom_site_fract_x
_atom_site_fract_y
_atom_site_fract_z
_atom_site_U_iso_or_equiv
_atom_site_adp_type
_atom_site_occupancy
_atom_site_symmetry_multiplicity
_atom_site_calc_flag
_atom_site_refinement_flags
Cu1 Cu -0.05007(2) 0.01805(5) 0.14689(4) 0.04129(19) Uani 1 1 d .
P1 P -0.14131(5) 0.01966(11) -0.03323(8) 0.0385(3) Uani 1 1 d .
Si1 Si -0.10963(7) -0.23792(13) 0.06554(12) 0.0560(4) Uani 1 1 d .
Si2 Si -0.08147(8) 0.27460(14) 0.04303(13) 0.0631(5) Uani 1 1 d .
O1 O 0.0000 -0.0856(4) 0.2500 0.0519(13) Uani 1 2 d S
O2 O 0.0000 0.1215(4) 0.2500 0.0696(17) Uani 1 2 d S
N1 N -0.10904(17) -0.0896(3) 0.0415(3) 0.0457(10) Uani 1 1 d .
N2 N -0.09896(17) 0.1268(3) 0.0341(3) 0.0463(10) Uani 1 1 d .
C1 C -0.1121(3) -0.2595(6) 0.1711(5) 0.087(2) Uani 1 1 d .
H1A H -0.0809 -0.2129 0.2272 0.131 Uiso 1 1 calc R
H1B H -0.1065 -0.3435 0.1890 0.131 Uiso 1 1 calc R
H1C H -0.1503 -0.2334 0.1532 0.131 Uiso 1 1 calc R
C2 C -0.1769(3) -0.3234(6) -0.0340(5) 0.097(2) Uani 1 1 d .
H2A H -0.2119 -0.2880 -0.0453 0.146 Uiso 1 1 calc R
H2B H -0.1734 -0.4060 -0.0134 0.146 Uiso 1 1 calc R
H2C H -0.1802 -0.3204 -0.0950 0.146 Uiso 1 1 calc R
C3 C -0.0469(3) -0.3126(5) 0.0808(6) 0.093(2) Uani 1 1 d .
H6A H -0.0146 -0.2560 0.1063 0.139 Uiso 1 1 calc R
H6B H -0.0588 -0.3429 0.0170 0.139 Uiso 1 1 calc R
H6C H -0.0338 -0.3786 0.1271 0.139 Uiso 1 1 calc R
C4 C -0.1019(4) 0.3534(5) 0.1159(5) 0.089(2) Uani 1 1 d .
H4A H -0.1446 0.3513 0.0799 0.133 Uiso 1 1 calc R
H4B H -0.0887 0.4359 0.1262 0.133 Uiso 1 1 calc R
H4C H -0.0830 0.3143 0.1797 0.133 Uiso 1 1 calc R
C5 C -0.0029(3) 0.2917(7) 0.0965(6) 0.108(3) Uani 1 1 d .
H5A H 0.0207 0.2403 0.1542 0.162 Uiso 1 1 calc R
H5B H 0.0089 0.3743 0.1162 0.162 Uiso 1 1 calc R
H5C H 0.0034 0.2696 0.0475 0.162 Uiso 1 1 calc R
C6 C -0.1203(4) 0.3544(6) -0.0783(5) 0.101(3) Uani 1 1 d .
H3A H -0.1071 0.3226 -0.1160 0.151 Uiso 1 1 calc R
H3B H -0.1112 0.4391 -0.0666 0.151 Uiso 1 1 calc R
H3C H -0.1627 0.3429 -0.1155 0.151 Uiso 1 1 calc R
C11 C -0.2160(2) 0.0457(5) -0.0670(4) 0.0540(13) Uani 1 1 d .
C12 C -0.2617(3) -0.0431(6) -0.1411(5) 0.084(2) Uani 1 1 d .
H12A H -0.2986 -0.0299 -0.1497 0.126 Uiso 1 1 calc R
H12B H -0.2478 -0.1237 -0.1169 0.126 Uiso 1 1 calc R
H12C H -0.2681 -0.0327 -0.2043 0.126 Uiso 1 1 calc R
C13 C -0.2093(3) 0.0345(6) 0.0303(5) 0.083(2) Uani 1 1 d .
H13A H -0.2469 0.0517 0.0181 0.124 Uiso 1 1 calc R
H13B H -0.1797 0.0909 0.0785 0.124 Uiso 1 1 calc R
H13C H -0.1970 -0.0462 0.0560 0.124 Uiso 1 1 calc R
C14 C -0.2380(2) 0.1713(5) -0.1058(5) 0.0681(17) Uani 1 1 d .
H14A H -0.2418 0.1827 -0.1667 0.102 Uiso 1 1 calc R
H14B H -0.2100 0.2290 -0.0566 0.102 Uiso 1 1 calc R
H14C H -0.2763 0.1828 -0.1189 0.102 Uiso 1 1 calc R
C15 C -0.1427(2) -0.0029(4) -0.1432(3) 0.0484(12) Uani 1 1 d .
C16 C -0.1604(3) -0.1305(5) -0.1823(4) 0.0732(18) Uani 1 1 d .
H16A H -0.2006 -0.1453 -0.2044 0.110 Uiso 1 1 calc R
H16B H -0.1337 -0.1863 -0.1297 0.110 Uiso 1 1 calc R
H16C H -0.1583 -0.1410 -0.2375 0.110 Uiso 1 1 calc R
C17 C -0.1831(3) 0.0842(6) -0.2274(4) 0.081(2) Uani 1 1 d .
H17A H -0.1783 0.0739 -0.2798 0.122 Uiso 1 1 calc R
H17B H -0.1727 0.1656 -0.2025 0.122 Uiso 1 1 calc R
H17C H -0.2240 0.0688 -0.2537 0.122 Uiso 1 1 calc R
C18 C -0.0794(3) 0.0142(6) -0.1090(5) 0.0713(17) Uani 1 1 d .
H18A H -0.0526 -0.0327 -0.0495 0.107 Uiso 1 1 calc R
H18B H -0.0687 0.0981 -0.0947 0.107 Uiso 1 1 calc R
H18C H -0.0763 -0.0118 -0.1610 0.107 Uiso 1 1 calc R

loop_
_atom_site_aniso_label
_atom_site_aniso_U_11
_atom_site_aniso_U_22
_atom_site_aniso_U_33
_atom_site_aniso_U_23
_atom_site_aniso_U_13
_atom_site_aniso_U_12
Cu1 0.0406(3) 0.0372(3) 0.0314(3) -0.0011(2) 0.0135(2) 0.0030(3)
P1 0.0408(6) 0.0391(6) 0.0292(5) 0.0011(5) 0.0174(5) 0.0001(5)
Si1 0.0685(10) 0.0430(8) 0.0590(9) 0.0120(7) 0.0394(8) 0.0122(7)
Si2 0.0772(11) 0.0423(8) 0.0718(11) -0.0135(7) 0.0456(10) -0.0091(8)
O1 0.064(3) 0.026(2) 0.040(3) 0.000 0.017(2) 0.000
O2 0.073(4) 0.029(3) 0.051(3) 0.000 0.007(3) 0.000
N1 0.049(2) 0.041(2) 0.034(2) -0.0015(16) 0.0182(19) 0.0007(18)
N2 0.050(2) 0.038(2) 0.041(2) 0.0000(17) 0.021(2) -0.0005(18)
C1 0.109(6) 0.074(5) 0.077(5) 0.012(4) 0.054(4) 0.000(4)
C2 0.097(5) 0.061(4) 0.103(6) 0.007(4) 0.042(5) -0.020(4)
C3 0.093(5) 0.038(3) 0.164(7) 0.001(4) 0.086(5) 0.010(3)
C4 0.142(7) 0.049(4) 0.090(5) -0.008(3) 0.077(5) 0.010(4)
C5 0.120(6) 0.080(5) 0.125(7) -0.028(5) 0.073(6) -0.041(5)
C6 0.161(8) 0.056(4) 0.102(6) 0.005(4) 0.087(6) -0.014(4)
C11 0.047(3) 0.054(3) 0.056(3) 0.015(2) 0.028(3) 0.008(2)
C12 0.048(3) 0.070(4) 0.109(5) 0.004(4) 0.033(4) -0.004(3)
C13 0.108(5) 0.085(5) 0.103(5) 0.039(4) 0.089(5) 0.038(4)
C14 0.057(3) 0.069(4) 0.078(4) 0.025(3) 0.040(3) 0.023(3)
C15 0.062(3) 0.050(3) 0.037(2) -0.003(2) 0.031(2) -0.005(2)
C16 0.102(5) 0.066(4) 0.052(3) -0.022(3) 0.046(4) -0.019(3)
C17 0.114(5) 0.085(5) 0.043(3) 0.010(3) 0.046(4) 0.008(4)
C18 0.083(4) 0.071(4) 0.086(4) -0.012(3) 0.064(4) -0.011(3)

loop_
_atom_type_symbol
_atom_type_description
_atom_type_scat_dispersion_real
_atom_type_scat_dispersion_imag
_atom_type_scat_source
C C 0.0033 0.0016 'International Tables Vol C Tables 4.2.6.8 and 6.1.1.4'
H H 0.0000 0.0000 'International Tables Vol C Tables 4.2.6.8 and 6.1.1.4'
N N 0.0061 0.0033 'International Tables Vol C Tables 4.2.6.8 and 6.1.1.4'
O O 0.0106 0.0060 'International Tables Vol C Tables 4.2.6.8 and 6.1.1.4'
Si Si 0.0817 0.0704 'International Tables Vol C Tables 4.2.6.8 and 6.1.1.4'
P P 0.1023 0.0942 'International Tables Vol C Tables 4.2.6.8 and 6.1.1.4'
Cu Cu 0.3201 1.2651 'International Tables Vol C Tables 4.2.6.8 and 6.1.1.4'

loop_
_geom_angle_atom_site_label_1
_geom_angle_atom_site_label_2
_geom_angle_atom_site_label_3
_geom_angle
_geom_angle_site_symmetry_1
_geom_angle_site_symmetry_3
O2 Cu1 O1 77.64(15) . .
O2 Cu1 N1 173.78(13) . .
O1 Cu1 N1 102.83(15) . .
O2 Cu1 N2 102.69(16) . .
O1 Cu1 N2 175.31(13) . .
N1 Cu1 N2 77.35(16) . .
O2 Cu1 P1 140.74(12) . .
O1 Cu1 P1 141.50(11) . .
N1 Cu1 P1 38.73(11) . .
N2 Cu1 P1 38.67(11) . .
O2 Cu1 Cu1 38.80(11) . 2
O1 Cu1 Cu1 38.85(10) . 2
N1 Cu1 Cu1 141.33(11) . 2
N2 Cu1 Cu1 141.29(11) . 2
P1 Cu1 Cu1 177.67(5) . 2
N2 P1 N1 100.7(2) . .
N2 P1 C15 112.0(2) . .
N1 P1 C15 110.2(2) . .
N2 P1 C11 109.5(2) . .
N1 P1 C11 111.9(2) . .
C15 P1 C11 112.0(2) . .
N2 P1 Cu1 50.45(14) . .
N1 P1 Cu1 50.30(14) . .
C15 P1 Cu1 126.41(17) . .
C11 P1 Cu1 121.56(18) . .
N1 Si1 C3 109.4(3) . .
N1 Si1 C1 111.6(3) . .
C3 Si1 C1 113.3(4) . .
N1 Si1 C2 115.5(3) . .
C3 Si1 C2 105.6(4) . .
C1 Si1 C2 101.2(3) . .
N2 Si2 C5 110.2(3) . .
N2 Si2 C4 109.4(3) . .
C5 Si2 C4 112.6(4) . .
N2 Si2 C6 114.7(3) . .
C5 Si2 C6 103.5(4) . .
C4 Si2 C6 106.4(3) . .
Cu1 O1 Cu1 102.3(2) . 2
Cu1 O1 O2 51.15(10) . .
Cu1 O1 O2 51.15(10) 2 .
Cu1 O2 Cu1 102.4(2) . 2
Cu1 O2 O1 51.20(11) . .
Cu1 O2 O1 51.20(11) 2 .
P1 N1 Si1 148.2(3) . .
P1 N1 Cu1 90.97(18) . .
Si1 N1 Cu1 120.4(2) . .
P1 N2 Si2 148.0(3) . .
P1 N2 Cu1 90.89(18) . .
Si2 N2 Cu1 121.1(2) . .
C12 C11 C14 109.1(5) . .
C12 C11 C13 109.1(5) . .
C14 C11 C13 107.0(5) . .
C12 C11 P1 113.8(4) . .
C14 C11 P1 112.1(4) . .
C13 C11 P1 105.4(4) . .
C18 C15 C16 106.9(5) . .
C18 C15 C17 109.1(5) . .
C16 C15 C17 109.2(4) . .
C18 C15 P1 106.5(4) . .
C16 C15 P1 111.4(4) . .
C17 C15 P1 113.6(4) . .

loop_
_geom_bond_atom_site_label_1
_geom_bond_atom_site_label_2
_geom_bond_distance
_geom_bond_site_symmetry_2
Cu1 O2 1.864(3) .
Cu1 O1 1.865(3) .
Cu1 N1 1.976(4) .
Cu1 N2 1.980(4) .
Cu1 P1 2.5679(12) .
Cu1 Cu1 2.9055(10) 2
P1 N2 1.605(4) .
P1 N1 1.607(4) .
P1 C15 1.857(5) .
P1 C11 1.862(5) .
Si1 N1 1.726(4) .
Si1 C3 1.846(6) .
Si1 C1 1.848(7) .
Si1 C2 1.893(7) .
Si2 N2 1.723(4) .
Si2 C5 1.852(8) .
Si2 C4 1.872(6) .
Si2 C6 1.884(7) .
O1 Cu1 1.865(3) 2
O1 O2 2.338(6) .
O2 Cu1 1.864(3) 2
C11 C12 1.524(8) .
C11 C14 1.532(7) .
C11 C13 1.547(8) .
C15 C18 1.538(8) .
C15 C16 1.539(7) .
C15 C17 1.539(7) .
